data_4025356
loop_
_publ_author_name
'Lodovico Lunazzi'
'Michele Mancinelli'
'Andrea Mazzanti'

_publ_contact_author
;
Dr. Andrea Mazzanti
University of Bologna
Department of Organic Chemistry A.Mangini
Viale Risorgimento 4
40136 Bologna
Italy
;
_publ_contact_author_email mazzand@ms.fci.unibo.it
_publ_contact_author_fax '[039]051 209 3654'
_publ_contact_author_phone '[039]051 209 3633'
_publ_section_title
;
 Structure and Stereodynamics of Aryldiimino Derivatives
;
_journal_name_full 'Journal of Organic Chemistry'
_journal_page_first 2572
_journal_page_last 2577
_journal_paper_doi 10.1021/jo100106t
_journal_volume 75
_journal_year 2010
_chemical_formula_sum 'C40 H28 N2'
_chemical_formula_weight 536.64
_chemical_name_common 'compound 2'
_chemical_name_systematic
; 
 N1,N8-bis(diphenylmethylene)anthracene-1,8-diamine  
;
_space_group_IT_number 14
_symmetry_cell_setting monoclinic
_symmetry_space_group_name_Hall '-P 2yn'
_symmetry_space_group_name_H-M 'P 1 21/n 1'
_atom_sites_solution_hydrogens geom
_atom_sites_solution_primary direct
_atom_sites_solution_secondary difmap
_audit_creation_date 05/25/2009
_audit_creation_method SHELXL-97
_audit_update_record 03/09/2009
_cell_angle_alpha 90.00
_cell_angle_beta 96.3670(10)
_cell_angle_gamma 90.00
_cell_formula_units_Z 4
_cell_length_a 9.2785(7)
_cell_length_b 17.3657(13)
_cell_length_c 18.0417(13)
_cell_measurement_temperature 296(2)
_cell_volume 2889.1(4)
_computing_structure_refinement 'SHELXL-97 (Sheldrick, 1997)'
_computing_structure_solution 'SHELXS-97 (Sheldrick, 1990)'
_diffrn_ambient_temperature 296(2)
_diffrn_measured_fraction_theta_full 0.934
_diffrn_measured_fraction_theta_max 0.934
_diffrn_measurement_device_type 'Bruker APEX2'
_diffrn_measurement_method 'phi and omega scans'
_diffrn_radiation_monochromator graphite
_diffrn_radiation_source 'fine-focus sealed tube'
_diffrn_radiation_type MoK\a
_diffrn_radiation_wavelength 0.71073
_diffrn_reflns_av_R_equivalents 0.0228
_diffrn_reflns_av_sigmaI/netI 0.0180
_diffrn_reflns_limit_h_max 12
_diffrn_reflns_limit_h_min -12
_diffrn_reflns_limit_k_max 22
_diffrn_reflns_limit_k_min -22
_diffrn_reflns_limit_l_max 23
_diffrn_reflns_limit_l_min -23
_diffrn_reflns_number 33089
_diffrn_reflns_theta_full 28.74
_diffrn_reflns_theta_max 28.74
_diffrn_reflns_theta_min 1.63
_exptl_absorpt_coefficient_mu 0.072
_exptl_absorpt_correction_T_max 0.9858
_exptl_absorpt_correction_T_min 0.9719
_exptl_absorpt_correction_type empirical
_exptl_absorpt_process_details 'Bruker SADABS'
_exptl_crystal_colour yellow
_exptl_crystal_density_diffrn 1.234
_exptl_crystal_density_method 'not measured'
_exptl_crystal_description brick
_exptl_crystal_F_000 1128
_exptl_crystal_size_max 0.40
_exptl_crystal_size_mid 0.20
_exptl_crystal_size_min 0.20
_refine_diff_density_max 0.129
_refine_diff_density_min -0.210
_refine_diff_density_rms 0.035
_refine_ls_extinction_method none
_refine_ls_goodness_of_fit_ref 1.038
_refine_ls_hydrogen_treatment constr
_refine_ls_matrix_type full
_refine_ls_number_parameters 379
_refine_ls_number_reflns 7003
_refine_ls_number_restraints 0
_refine_ls_restrained_S_all 1.038
_refine_ls_R_factor_all 0.0596
_refine_ls_R_factor_gt 0.0428
_refine_ls_shift/su_max 0.001
_refine_ls_shift/su_mean 0.000
_refine_ls_structure_factor_coef Fsqd
_refine_ls_weighting_details 'calc w=1/[\s^2^(Fo^2^)+(0.0544P)^2^+0.3577P] where P=(Fo^2^+2Fc^2^)/3'
_refine_ls_weighting_scheme calc
_refine_ls_wR_factor_gt 0.1072
_refine_ls_wR_factor_ref 0.1192
_reflns_number_gt 5186
_reflns_number_total 7003
_reflns_threshold_expression >2sigma(I)
_cod_data_source_file jo100106t_si_003.cif
_cod_data_source_block p21n
_cod_original_sg_symbol_H-M 'P 21/n'
_cod_database_code 4025356

loop_
_symmetry_equiv_pos_as_xyz
'x, y, z'
'-x+1/2, y+1/2, -z+1/2'
'-x, -y, -z'
'x-1/2, -y-1/2, z-1/2'

loop_
_atom_site_label
_atom_site_type_symbol
_atom_site_fract_x
_atom_site_fract_y
_atom_site_fract_z
_atom_site_U_iso_or_equiv
_atom_site_adp_type
_atom_site_occupancy
_atom_site_symmetry_multiplicity
_atom_site_calc_flag
_atom_site_refinement_flags
_atom_site_disorder_assembly
_atom_site_disorder_group
C1 C 0.42889(12) 0.76728(7) 0.12075(6) 0.0453(3) Uani 1 1 d . . .
C2 C 0.40798(13) 0.69179(7) 0.10053(7) 0.0544(3) Uani 1 1 d . . .
H2 H 0.3486 0.6798 0.0571 0.065 Uiso 1 1 calc R . .
C3 C 0.47508(14) 0.63195(7) 0.14454(8) 0.0583(3) Uani 1 1 d . . .
H3 H 0.4596 0.5812 0.1294 0.070 Uiso 1 1 calc R . .
C4 C 0.56131(14) 0.64685(7) 0.20818(7) 0.0557(3) Uani 1 1 d . . .
H4 H 0.6043 0.6064 0.2364 0.067 Uiso 1 1 calc R . .
C5 C 0.79267(13) 0.83634(9) 0.38716(7) 0.0575(3) Uani 1 1 d . . .
H5 H 0.8366 0.7970 0.4165 0.069 Uiso 1 1 calc R . .
C6 C 0.81550(14) 0.91054(9) 0.40797(7) 0.0607(3) Uani 1 1 d . . .
H6 H 0.8746 0.9215 0.4518 0.073 Uiso 1 1 calc R . .
C7 C 0.75148(13) 0.97152(8) 0.36458(7) 0.0564(3) Uani 1 1 d . . .
H7 H 0.7706 1.0221 0.3795 0.068 Uiso 1 1 calc R . .
C8 C 0.66167(12) 0.95729(7) 0.30091(6) 0.0475(3) Uani 1 1 d . . .
C9 C 0.54742(12) 0.86158(7) 0.21047(6) 0.0441(2) Uani 1 1 d . . .
H9 H 0.5052 0.9014 0.1812 0.053 Uiso 1 1 calc R . .
C10 C 0.67518(13) 0.74226(7) 0.29740(7) 0.0514(3) Uani 1 1 d . . .
H10 H 0.7180 0.7024 0.3264 0.062 Uiso 1 1 calc R . .
C11 C 0.63521(11) 0.87941(7) 0.27597(6) 0.0444(2) Uani 1 1 d . . .
C12 C 0.52120(11) 0.78585(6) 0.18762(6) 0.0428(2) Uani 1 1 d . . .
C13 C 0.70182(12) 0.81798(7) 0.32057(6) 0.0483(3) Uani 1 1 d . . .
C14 C 0.58677(12) 0.72424(7) 0.23236(6) 0.0467(3) Uani 1 1 d . . .
C15 C 0.24332(12) 0.83846(7) 0.05090(6) 0.0446(3) Uani 1 1 d . . .
C16 C 0.20540(13) 0.90432(7) -0.00062(6) 0.0483(3) Uani 1 1 d . . .
C17 C 0.30069(15) 0.96603(8) -0.00223(8) 0.0620(3) Uani 1 1 d . . .
H17 H 0.3860 0.9665 0.0301 0.074 Uiso 1 1 calc R . .
C18 C 0.27074(18) 1.02637(9) -0.05080(10) 0.0761(4) Uani 1 1 d . . .
H18 H 0.3351 1.0674 -0.0507 0.091 Uiso 1 1 calc R . .
C19 C 0.14604(19) 1.02611(10) -0.09939(9) 0.0787(5) Uani 1 1 d . . .
H19 H 0.1272 1.0661 -0.1334 0.094 Uiso 1 1 calc R . .
C20 C 0.04949(19) 0.96672(11) -0.09764(9) 0.0823(5) Uani 1 1 d . . .
H20 H -0.0355 0.9667 -0.1303 0.099 Uiso 1 1 calc R . .
C21 C 0.07720(16) 0.90671(9) -0.04778(8) 0.0659(4) Uani 1 1 d . . .
H21 H 0.0092 0.8676 -0.0459 0.079 Uiso 1 1 calc R . .
C22 C 0.12245(12) 0.79039(7) 0.07460(7) 0.0480(3) Uani 1 1 d . . .
C23 C 0.08548(16) 0.79874(8) 0.14634(8) 0.0644(4) Uani 1 1 d . . .
H23 H 0.1388 0.8320 0.1792 0.077 Uiso 1 1 calc R . .
C24 C -0.0292(2) 0.75857(10) 0.16982(11) 0.0873(5) Uani 1 1 d . . .
H24 H -0.0533 0.7653 0.2181 0.105 Uiso 1 1 calc R . .
C25 C -0.10687(19) 0.70930(11) 0.12283(14) 0.0925(6) Uani 1 1 d . . .
H25 H -0.1853 0.6829 0.1386 0.111 Uiso 1 1 calc R . .
C26 C -0.07017(18) 0.69823(9) 0.05218(13) 0.0851(5) Uani 1 1 d . . .
H26 H -0.1223 0.6633 0.0206 0.102 Uiso 1 1 calc R . .
C27 C 0.04478(15) 0.73886(8) 0.02717(9) 0.0662(4) Uani 1 1 d . . .
H27 H 0.0690 0.7314 -0.0210 0.079 Uiso 1 1 calc R . .
C28 C 0.47194(12) 1.04018(6) 0.25608(6) 0.0451(3) Uani 1 1 d . . .
C29 C 0.41528(13) 1.10034(6) 0.20247(6) 0.0469(3) Uani 1 1 d . . .
C30 C 0.29466(15) 1.14406(8) 0.21375(8) 0.0624(3) Uani 1 1 d . . .
H30 H 0.2462 1.1350 0.2553 0.075 Uiso 1 1 calc R . .
C31 C 0.24593(18) 1.20096(9) 0.16376(10) 0.0774(4) Uani 1 1 d . . .
H31 H 0.1659 1.2306 0.1722 0.093 Uiso 1 1 calc R . .
C32 C 0.31503(18) 1.21382(9) 0.10181(9) 0.0761(4) Uani 1 1 d . . .
H32 H 0.2815 1.2520 0.0680 0.091 Uiso 1 1 calc R . .
C33 C 0.43424(18) 1.17039(9) 0.08930(8) 0.0705(4) Uani 1 1 d . . .
H33 H 0.4804 1.1789 0.0469 0.085 Uiso 1 1 calc R . .
C34 C 0.48498(15) 1.11444(8) 0.13942(7) 0.0586(3) Uani 1 1 d . . .
H34 H 0.5664 1.0858 0.1311 0.070 Uiso 1 1 calc R . .
C35 C 0.37215(13) 1.00663(6) 0.30726(6) 0.0469(3) Uani 1 1 d . . .
C36 C 0.39918(15) 1.01616(9) 0.38336(7) 0.0613(3) Uani 1 1 d . . .
H36 H 0.4772 1.0461 0.4032 0.074 Uiso 1 1 calc R . .
C37 C 0.31081(17) 0.98140(10) 0.43043(8) 0.0732(4) Uani 1 1 d . . .
H37 H 0.3294 0.9882 0.4817 0.088 Uiso 1 1 calc R . .
C38 C 0.19658(17) 0.93714(9) 0.40194(10) 0.0741(4) Uani 1 1 d . . .
H38 H 0.1390 0.9128 0.4339 0.089 Uiso 1 1 calc R . .
C39 C 0.16659(17) 0.92845(9) 0.32667(10) 0.0737(4) Uani 1 1 d . . .
H39 H 0.0876 0.8989 0.3073 0.088 Uiso 1 1 calc R . .
N1 N 0.37716(10) 0.82923(6) 0.07481(5) 0.0473(2) Uani 1 1 d . . .
C40 C 0.25334(15) 0.96350(8) 0.27910(8) 0.0613(3) Uani 1 1 d . . .
H40 H 0.2317 0.9580 0.2278 0.074 Uiso 1 1 calc R . .
N2 N 0.60338(11) 1.01832(6) 0.25537(6) 0.0504(2) Uani 1 1 d . . .

loop_
_atom_site_aniso_label
_atom_site_aniso_U_11
_atom_site_aniso_U_22
_atom_site_aniso_U_33
_atom_site_aniso_U_23
_atom_site_aniso_U_13
_atom_site_aniso_U_12
C1 0.0408(6) 0.0506(6) 0.0451(6) 0.0040(5) 0.0077(5) -0.0001(5)
C2 0.0515(7) 0.0553(7) 0.0559(7) -0.0054(6) 0.0039(5) -0.0017(5)
C3 0.0571(7) 0.0459(7) 0.0727(8) -0.0029(6) 0.0108(6) -0.0001(6)
C4 0.0548(7) 0.0476(7) 0.0654(8) 0.0085(6) 0.0100(6) 0.0048(5)
C5 0.0482(7) 0.0746(9) 0.0483(7) 0.0064(6) -0.0006(5) 0.0088(6)
C6 0.0473(7) 0.0833(10) 0.0497(7) -0.0046(7) -0.0023(5) -0.0008(6)
C7 0.0499(7) 0.0644(8) 0.0547(7) -0.0043(6) 0.0048(5) -0.0077(6)
C8 0.0413(6) 0.0541(7) 0.0480(6) 0.0029(5) 0.0084(5) -0.0037(5)
C9 0.0415(6) 0.0472(6) 0.0437(6) 0.0075(5) 0.0056(4) 0.0021(5)
C10 0.0482(6) 0.0552(7) 0.0508(7) 0.0128(5) 0.0054(5) 0.0104(5)
C11 0.0379(5) 0.0523(6) 0.0436(6) 0.0047(5) 0.0075(4) 0.0003(5)
C12 0.0378(5) 0.0478(6) 0.0434(6) 0.0051(5) 0.0074(4) 0.0005(4)
C13 0.0403(6) 0.0598(7) 0.0452(6) 0.0060(5) 0.0062(5) 0.0055(5)
C14 0.0423(6) 0.0484(6) 0.0507(6) 0.0073(5) 0.0101(5) 0.0040(5)
C15 0.0470(6) 0.0482(6) 0.0385(5) -0.0044(5) 0.0041(4) -0.0008(5)
C16 0.0495(6) 0.0523(6) 0.0432(6) 0.0000(5) 0.0062(5) 0.0042(5)
C17 0.0550(7) 0.0605(8) 0.0702(8) 0.0120(7) 0.0059(6) 0.0004(6)
C18 0.0742(10) 0.0612(9) 0.0949(11) 0.0212(8) 0.0179(9) 0.0044(7)
C19 0.0916(12) 0.0712(10) 0.0738(10) 0.0233(8) 0.0113(9) 0.0228(9)
C20 0.0842(11) 0.0854(11) 0.0715(10) 0.0132(8) -0.0170(8) 0.0148(9)
C21 0.0645(8) 0.0659(8) 0.0635(8) 0.0053(7) -0.0098(6) -0.0002(7)
C22 0.0438(6) 0.0458(6) 0.0544(7) 0.0026(5) 0.0052(5) 0.0025(5)
C23 0.0719(9) 0.0580(8) 0.0671(8) 0.0002(6) 0.0249(7) -0.0029(7)
C24 0.0901(12) 0.0727(10) 0.1083(13) 0.0146(10) 0.0529(11) 0.0034(9)
C25 0.0635(10) 0.0702(11) 0.1487(18) 0.0263(11) 0.0330(11) -0.0037(8)
C26 0.0619(9) 0.0576(9) 0.1301(16) 0.0087(10) -0.0152(10) -0.0133(7)
C27 0.0624(8) 0.0593(8) 0.0739(9) -0.0034(7) -0.0055(7) -0.0075(6)
C28 0.0505(6) 0.0414(6) 0.0433(6) -0.0045(5) 0.0045(5) -0.0082(5)
C29 0.0521(6) 0.0419(6) 0.0466(6) -0.0016(5) 0.0040(5) -0.0084(5)
C30 0.0605(8) 0.0617(8) 0.0664(8) 0.0087(6) 0.0137(6) 0.0037(6)
C31 0.0705(9) 0.0701(9) 0.0915(11) 0.0195(8) 0.0088(8) 0.0143(8)
C32 0.0825(11) 0.0654(9) 0.0769(10) 0.0245(8) -0.0059(8) -0.0043(8)
C33 0.0863(11) 0.0680(9) 0.0581(8) 0.0124(7) 0.0115(7) -0.0109(8)
C34 0.0684(8) 0.0543(7) 0.0546(7) 0.0023(6) 0.0135(6) -0.0038(6)
C35 0.0492(6) 0.0426(6) 0.0494(6) 0.0027(5) 0.0082(5) 0.0001(5)
C36 0.0565(8) 0.0775(9) 0.0502(7) 0.0005(6) 0.0066(6) -0.0005(7)
C37 0.0703(9) 0.0975(12) 0.0537(8) 0.0172(8) 0.0153(7) 0.0174(9)
C38 0.0682(9) 0.0697(9) 0.0899(11) 0.0286(8) 0.0332(8) 0.0110(7)
C39 0.0668(9) 0.0591(8) 0.0985(12) 0.0005(8) 0.0245(8) -0.0157(7)
N1 0.0467(5) 0.0526(6) 0.0422(5) 0.0035(4) 0.0027(4) -0.0025(4)
C40 0.0630(8) 0.0573(8) 0.0645(8) -0.0054(6) 0.0114(6) -0.0130(6)
N2 0.0503(6) 0.0482(5) 0.0530(6) 0.0022(4) 0.0068(4) -0.0052(4)

loop_
_atom_type_symbol
_atom_type_description
_atom_type_scat_dispersion_real
_atom_type_scat_dispersion_imag
_atom_type_scat_source
C C 0.0033 0.0016 'International Tables Vol C Tables 4.2.6.8 and 6.1.1.4'
H H 0.0000 0.0000 'International Tables Vol C Tables 4.2.6.8 and 6.1.1.4'
N N 0.0061 0.0033 'International Tables Vol C Tables 4.2.6.8 and 6.1.1.4'

loop_
_geom_angle_atom_site_label_1
_geom_angle_atom_site_label_2
_geom_angle_atom_site_label_3
_geom_angle
_geom_angle_site_symmetry_1
_geom_angle_site_symmetry_3
_geom_angle_publ_flag
C2 C1 N1 123.04(11) . . ?
C2 C1 C12 119.50(11) . . ?
N1 C1 C12 117.07(10) . . ?
C1 C2 C3 121.00(12) . . ?
C1 C2 H2 119.5 . . ?
C3 C2 H2 119.5 . . ?
C4 C3 C2 121.39(12) . . ?
C4 C3 H3 119.3 . . ?
C2 C3 H3 119.3 . . ?
C3 C4 C14 120.25(12) . . ?
C3 C4 H4 119.9 . . ?
C14 C4 H4 119.9 . . ?
C6 C5 C13 120.47(12) . . ?
C6 C5 H5 119.8 . . ?
C13 C5 H5 119.8 . . ?
C5 C6 C7 121.25(12) . . ?
C5 C6 H6 119.4 . . ?
C7 C6 H6 119.4 . . ?
C8 C7 C6 120.80(13) . . ?
C8 C7 H7 119.6 . . ?
C6 C7 H7 119.6 . . ?
C7 C8 N2 120.85(11) . . ?
C7 C8 C11 120.06(11) . . ?
N2 C8 C11 118.88(10) . . ?
C12 C9 C11 121.85(10) . . ?
C12 C9 H9 119.1 . . ?
C11 C9 H9 119.1 . . ?
C14 C10 C13 122.26(11) . . ?
C14 C10 H10 118.9 . . ?
C13 C10 H10 118.9 . . ?
C9 C11 C13 119.04(11) . . ?
C9 C11 C8 122.54(10) . . ?
C13 C11 C8 118.42(10) . . ?
C9 C12 C14 119.27(10) . . ?
C9 C12 C1 121.96(10) . . ?
C14 C12 C1 118.77(10) . . ?
C10 C13 C5 122.18(11) . . ?
C10 C13 C11 118.85(11) . . ?
C5 C13 C11 118.97(11) . . ?
C10 C14 C4 122.20(11) . . ?
C10 C14 C12 118.73(11) . . ?
C4 C14 C12 119.06(11) . . ?
N1 C15 C16 117.36(10) . . ?
N1 C15 C22 124.31(10) . . ?
C16 C15 C22 118.23(10) . . ?
C21 C16 C17 117.96(12) . . ?
C21 C16 C15 122.24(11) . . ?
C17 C16 C15 119.81(11) . . ?
C18 C17 C16 121.08(13) . . ?
C18 C17 H17 119.5 . . ?
C16 C17 H17 119.5 . . ?
C19 C18 C17 120.10(15) . . ?
C19 C18 H18 120.0 . . ?
C17 C18 H18 120.0 . . ?
C20 C19 C18 119.70(14) . . ?
C20 C19 H19 120.2 . . ?
C18 C19 H19 120.2 . . ?
C19 C20 C21 120.55(15) . . ?
C19 C20 H20 119.7 . . ?
C21 C20 H20 119.7 . . ?
C20 C21 C16 120.52(14) . . ?
C20 C21 H21 119.7 . . ?
C16 C21 H21 119.7 . . ?
C23 C22 C27 118.70(12) . . ?
C23 C22 C15 118.69(11) . . ?
C27 C22 C15 122.60(11) . . ?
C24 C23 C22 120.99(15) . . ?
C24 C23 H23 119.5 . . ?
C22 C23 H23 119.5 . . ?
C25 C24 C23 120.19(17) . . ?
C25 C24 H24 119.9 . . ?
C23 C24 H24 119.9 . . ?
C24 C25 C26 120.10(15) . . ?
C24 C25 H25 120.0 . . ?
C26 C25 H25 120.0 . . ?
C25 C26 C27 120.55(16) . . ?
C25 C26 H26 119.7 . . ?
C27 C26 H26 119.7 . . ?
C22 C27 C26 119.44(15) . . ?
C22 C27 H27 120.3 . . ?
C26 C27 H27 120.3 . . ?
N2 C28 C29 118.24(10) . . ?
N2 C28 C35 123.14(10) . . ?
C29 C28 C35 118.61(10) . . ?
C30 C29 C34 118.67(12) . . ?
C30 C29 C28 121.66(11) . . ?
C34 C29 C28 119.66(11) . . ?
C31 C30 C29 120.52(13) . . ?
C31 C30 H30 119.7 . . ?
C29 C30 H30 119.7 . . ?
C32 C31 C30 120.13(15) . . ?
C32 C31 H31 119.9 . . ?
C30 C31 H31 119.9 . . ?
C31 C32 C33 120.15(14) . . ?
C31 C32 H32 119.9 . . ?
C33 C32 H32 119.9 . . ?
C34 C33 C32 120.12(14) . . ?
C34 C33 H33 119.9 . . ?
C32 C33 H33 119.9 . . ?
C33 C34 C29 120.40(13) . . ?
C33 C34 H34 119.8 . . ?
C29 C34 H34 119.8 . . ?
C36 C35 C40 118.74(12) . . ?
C36 C35 C28 120.76(11) . . ?
C40 C35 C28 120.47(11) . . ?
C35 C36 C37 120.31(14) . . ?
C35 C36 H36 119.8 . . ?
C37 C36 H36 119.8 . . ?
C38 C37 C36 120.26(14) . . ?
C38 C37 H37 119.9 . . ?
C36 C37 H37 119.9 . . ?
C37 C38 C39 120.13(14) . . ?
C37 C38 H38 119.9 . . ?
C39 C38 H38 119.9 . . ?
C38 C39 C40 120.09(14) . . ?
C38 C39 H39 120.0 . . ?
C40 C39 H39 120.0 . . ?
C15 N1 C1 123.27(10) . . ?
C39 C40 C35 120.42(14) . . ?
C39 C40 H40 119.8 . . ?
C35 C40 H40 119.8 . . ?
C28 N2 C8 121.43(10) . . ?

loop_
_geom_bond_atom_site_label_1
_geom_bond_atom_site_label_2
_geom_bond_distance
_geom_bond_site_symmetry_2
_geom_bond_publ_flag
C1 C2 1.3688(17) . ?
C1 N1 1.4095(15) . ?
C1 C12 1.4365(16) . ?
C2 C3 1.4100(18) . ?
C2 H2 0.9300 . ?
C3 C4 1.3497(18) . ?
C3 H3 0.9300 . ?
C4 C14 1.4246(18) . ?
C4 H4 0.9300 . ?
C5 C6 1.352(2) . ?
C5 C13 1.4251(17) . ?
C5 H5 0.9300 . ?
C6 C7 1.4086(19) . ?
C6 H6 0.9300 . ?
C7 C8 1.3647(17) . ?
C7 H7 0.9300 . ?
C8 N2 1.4116(15) . ?
C8 C11 1.4378(16) . ?
C9 C12 1.3916(16) . ?
C9 C11 1.3937(15) . ?
C9 H9 0.9300 . ?
C10 C14 1.3909(17) . ?
C10 C13 1.3935(18) . ?
C10 H10 0.9300 . ?
C11 C13 1.4344(16) . ?
C12 C14 1.4343(15) . ?
C15 N1 1.2787(14) . ?
C15 C16 1.4911(16) . ?
C15 C22 1.4979(16) . ?
C16 C21 1.3842(17) . ?
C16 C17 1.3917(18) . ?
C17 C18 1.3744(19) . ?
C17 H17 0.9300 . ?
C18 C19 1.372(2) . ?
C18 H18 0.9300 . ?
C19 C20 1.369(2) . ?
C19 H19 0.9300 . ?
C20 C21 1.382(2) . ?
C20 H20 0.9300 . ?
C21 H21 0.9300 . ?
C22 C23 1.3829(18) . ?
C22 C27 1.3840(18) . ?
C23 C24 1.378(2) . ?
C23 H23 0.9300 . ?
C24 C25 1.355(3) . ?
C24 H24 0.9300 . ?
C25 C26 1.369(3) . ?
C25 H25 0.9300 . ?
C26 C27 1.395(2) . ?
C26 H26 0.9300 . ?
C27 H27 0.9300 . ?
C28 N2 1.2786(15) . ?
C28 C29 1.4800(16) . ?
C28 C35 1.4963(16) . ?
C29 C30 1.3859(18) . ?
C29 C34 1.3912(17) . ?
C30 C31 1.380(2) . ?
C30 H30 0.9300 . ?
C31 C32 1.367(2) . ?
C31 H31 0.9300 . ?
C32 C33 1.378(2) . ?
C32 H32 0.9300 . ?
C33 C34 1.3744(19) . ?
C33 H33 0.9300 . ?
C34 H34 0.9300 . ?
C35 C36 1.3781(17) . ?
C35 C40 1.3822(17) . ?
C36 C37 1.383(2) . ?
C36 H36 0.9300 . ?
C37 C38 1.363(2) . ?
C37 H37 0.9300 . ?
C38 C39 1.364(2) . ?
C38 H38 0.9300 . ?
C39 C40 1.3813(19) . ?
C39 H39 0.9300 . ?
C40 H40 0.9300 . ?

loop_
_geom_torsion_atom_site_label_1
_geom_torsion_atom_site_label_2
_geom_torsion_atom_site_label_3
_geom_torsion_atom_site_label_4
_geom_torsion
_geom_torsion_site_symmetry_1
_geom_torsion_site_symmetry_2
_geom_torsion_site_symmetry_3
_geom_torsion_site_symmetry_4
_geom_torsion_publ_flag
N1 C1 C2 C3 172.97(11) . . . . ?
C12 C1 C2 C3 0.33(18) . . . . ?
C1 C2 C3 C4 0.4(2) . . . . ?
C2 C3 C4 C14 -0.13(19) . . . . ?
C13 C5 C6 C7 -0.4(2) . . . . ?
C5 C6 C7 C8 1.5(2) . . . . ?
C6 C7 C8 N2 -176.73(11) . . . . ?
C6 C7 C8 C11 -2.12(18) . . . . ?
C12 C9 C11 C13 0.80(16) . . . . ?
C12 C9 C11 C8 -179.07(10) . . . . ?
C7 C8 C11 C9 -178.39(11) . . . . ?
N2 C8 C11 C9 -3.67(16) . . . . ?
C7 C8 C11 C13 1.75(16) . . . . ?
N2 C8 C11 C13 176.46(10) . . . . ?
C11 C9 C12 C14 -0.35(16) . . . . ?
C11 C9 C12 C1 178.98(10) . . . . ?
C2 C1 C12 C9 179.37(11) . . . . ?
N1 C1 C12 C9 6.30(15) . . . . ?
C2 C1 C12 C14 -1.30(16) . . . . ?
N1 C1 C12 C14 -174.37(10) . . . . ?
C14 C10 C13 C5 -179.87(11) . . . . ?
C14 C10 C13 C11 0.30(17) . . . . ?
C6 C5 C13 C10 -179.74(12) . . . . ?
C6 C5 C13 C11 0.09(18) . . . . ?
C9 C11 C13 C10 -0.76(16) . . . . ?
C8 C11 C13 C10 179.11(10) . . . . ?
C9 C11 C13 C5 179.40(10) . . . . ?
C8 C11 C13 C5 -0.73(16) . . . . ?
C13 C10 C14 C4 179.07(11) . . . . ?
C13 C10 C14 C12 0.15(17) . . . . ?
C3 C4 C14 C10 -179.78(12) . . . . ?
C3 C4 C14 C12 -0.86(18) . . . . ?
C9 C12 C14 C10 -0.13(16) . . . . ?
C1 C12 C14 C10 -179.48(10) . . . . ?
C9 C12 C14 C4 -179.09(10) . . . . ?
C1 C12 C14 C4 1.56(16) . . . . ?
N1 C15 C16 C21 159.18(12) . . . . ?
C22 C15 C16 C21 -24.21(17) . . . . ?
N1 C15 C16 C17 -20.79(16) . . . . ?
C22 C15 C16 C17 155.83(12) . . . . ?
C21 C16 C17 C18 -2.0(2) . . . . ?
C15 C16 C17 C18 177.92(13) . . . . ?
C16 C17 C18 C19 -0.7(2) . . . . ?
C17 C18 C19 C20 2.1(3) . . . . ?
C18 C19 C20 C21 -0.6(3) . . . . ?
C19 C20 C21 C16 -2.3(3) . . . . ?
C17 C16 C21 C20 3.5(2) . . . . ?
C15 C16 C21 C20 -176.43(13) . . . . ?
N1 C15 C22 C23 70.60(16) . . . . ?
C16 C15 C22 C23 -105.76(13) . . . . ?
N1 C15 C22 C27 -110.48(14) . . . . ?
C16 C15 C22 C27 73.15(15) . . . . ?
C27 C22 C23 C24 -2.0(2) . . . . ?
C15 C22 C23 C24 176.95(13) . . . . ?
C22 C23 C24 C25 0.7(2) . . . . ?
C23 C24 C25 C26 1.1(3) . . . . ?
C24 C25 C26 C27 -1.7(3) . . . . ?
C23 C22 C27 C26 1.4(2) . . . . ?
C15 C22 C27 C26 -177.48(12) . . . . ?
C25 C26 C27 C22 0.4(2) . . . . ?
N2 C28 C29 C30 -159.49(12) . . . . ?
C35 C28 C29 C30 21.84(16) . . . . ?
N2 C28 C29 C34 19.77(16) . . . . ?
C35 C28 C29 C34 -158.90(11) . . . . ?
C34 C29 C30 C31 -0.7(2) . . . . ?
C28 C29 C30 C31 178.56(13) . . . . ?
C29 C30 C31 C32 1.1(2) . . . . ?
C30 C31 C32 C33 -0.5(3) . . . . ?
C31 C32 C33 C34 -0.6(2) . . . . ?
C32 C33 C34 C29 1.0(2) . . . . ?
C30 C29 C34 C33 -0.36(19) . . . . ?
C28 C29 C34 C33 -179.64(12) . . . . ?
N2 C28 C35 C36 65.15(16) . . . . ?
C29 C28 C35 C36 -116.25(13) . . . . ?
N2 C28 C35 C40 -112.91(14) . . . . ?
C29 C28 C35 C40 65.69(15) . . . . ?
C40 C35 C36 C37 1.7(2) . . . . ?
C28 C35 C36 C37 -176.44(12) . . . . ?
C35 C36 C37 C38 0.3(2) . . . . ?
C36 C37 C38 C39 -1.6(2) . . . . ?
C37 C38 C39 C40 1.0(2) . . . . ?
C16 C15 N1 C1 -176.77(10) . . . . ?
C22 C15 N1 C1 6.84(17) . . . . ?
C2 C1 N1 C15 57.87(16) . . . . ?
C12 C1 N1 C15 -129.32(12) . . . . ?
C38 C39 C40 C35 0.9(2) . . . . ?
C36 C35 C40 C39 -2.3(2) . . . . ?
C28 C35 C40 C39 175.84(12) . . . . ?
C29 C28 N2 C8 -175.22(10) . . . . ?
C35 C28 N2 C8 3.39(17) . . . . ?
C7 C8 N2 C28 -102.97(14) . . . . ?
C11 C8 N2 C28 82.36(14) . . . . ?

loop_
_cod_related_entry_id
_cod_related_entry_database
_cod_related_entry_code
1 ChemSpider 30659176
